data_4135063
loop_
_publ_author_name
'Debrauwer, Vincent'
'Turlik, Aneta'
'Rummler, L\'enaic'
'Prescimone, Alessandro'
'Blanchard, Nicolas'
'Houk, K. N.'
'Bizet, Vincent'

_publ_section_title
;
 Ligand-Controlled Regiodivergent Palladium-Catalyzed Hydrogermylation of
 Ynamides.
;
_journal_issue 25
_journal_name_full 'Journal of the American Chemical Society'
_journal_page_first 11153
_journal_page_last 11164
_journal_paper_doi 10.1021/jacs.0c03556
_journal_volume 142
_journal_year 2020
_chemical_formula_moiety 'C30 H24 F3 Ge1 N1 O2'
_chemical_formula_sum 'C30 H24 F3 Ge N O2'
_chemical_formula_weight 560.11
_space_group_IT_number 14
_space_group_name_Hall '-P 2yn'
_space_group_name_H-M_alt 'P 1 21/n 1'
_symmetry_cell_setting monoclinic
_symmetry_space_group_name_Hall '-P 2yn'
_symmetry_space_group_name_H-M 'P 1 21/n 1'
_atom_sites_solution_hydrogens difmap
_atom_sites_solution_primary other
_cell_angle_alpha 90
_cell_angle_beta 94.522(3)
_cell_angle_gamma 90
_cell_formula_units_Z 4
_cell_length_a 9.2732(4)
_cell_length_b 10.0269(3)
_cell_length_c 27.8796(10)
_cell_measurement_reflns_used 0
_cell_measurement_temperature 123
_cell_measurement_theta_max 0
_cell_measurement_theta_min 0
_cell_volume 2584.22(16)
_computing_cell_refinement 'STOE X-AREA (Stoe & Cie 2011)'
_computing_data_collection 'STOE X-AREA (Stoe & Cie 2011)'
_computing_data_reduction 'STOE X-RED (Stoe & Cie 1996)'
_computing_molecular_graphics 'CAMERON (Watkin et al., 1996)'
_computing_publication_material 'CRYSTALS (Betteridge et al., 2003)'
_computing_structure_refinement 'CRYSTALS (Betteridge et al., 2003)'
_computing_structure_solution 'Superflip (Palatinus & Chapuis, 2007)'
_diffrn_ambient_temperature 123
_diffrn_detector Pilatus300K
_diffrn_detector_area_resol_mean 5.81
_diffrn_detector_type STOE
_diffrn_measured_fraction_theta_full 0.996
_diffrn_measured_fraction_theta_max 0.958
_diffrn_measurement_device Area
_diffrn_measurement_device_type 'Stoe StadiVari'
_diffrn_measurement_method '\f & \w scans'
_diffrn_radiation_monochromator 'Graded multilayer mirror'
_diffrn_radiation_type GaK\a
_diffrn_radiation_wavelength 1.34143
_diffrn_reflns_av_R_equivalents 0.060
_diffrn_reflns_limit_h_max 11
_diffrn_reflns_limit_h_min -12
_diffrn_reflns_limit_k_max 12
_diffrn_reflns_limit_k_min -8
_diffrn_reflns_limit_l_max 34
_diffrn_reflns_limit_l_min -35
_diffrn_reflns_number 45923
_diffrn_reflns_theta_full 56.537
_diffrn_reflns_theta_max 61.453
_diffrn_reflns_theta_min 2.766
_diffrn_source 'Metaljet D2'
_diffrn_source_current 2.860
_diffrn_source_power 0.200
_diffrn_source_voltage 70
_diffrn_standards_number 0
_exptl_absorpt_coefficient_mu 1.335
_exptl_absorpt_correction_T_max 0.96
_exptl_absorpt_correction_T_min 0.94
_exptl_absorpt_correction_type multi-scan
_exptl_absorpt_process_details 'DENZO/SCALEPACK (Otwinowski & Minor, 1997)'
_exptl_crystal_colour colourless
_exptl_crystal_density_diffrn 1.440
_exptl_crystal_density_method 'not measured'
_exptl_crystal_description block
_exptl_crystal_F_000 1143.994
_exptl_crystal_recrystallization_method
; 
 
;
_exptl_crystal_size_max 0.110
_exptl_crystal_size_mid 0.050
_exptl_crystal_size_min 0.030
_refine_diff_density_max 0.54
_refine_diff_density_min -1.64
_refine_ls_extinction_method None
_refine_ls_goodness_of_fit_ref 1.0273
_refine_ls_hydrogen_treatment constr
_refine_ls_matrix_type full
_refine_ls_number_parameters 334
_refine_ls_number_reflns 4451
_refine_ls_number_restraints 0
_refine_ls_R_factor_all 0.0730
_refine_ls_R_factor_gt 0.0646
_refine_ls_shift/su_max 0.0020904
_refine_ls_shift/su_mean 0.0000442
_refine_ls_structure_factor_coef F
_refine_ls_weighting_details
;
 Method, part 1, Chebychev polynomial, (Watkin, 1994, Prince, 1982) 
 [weight] = 1.0/[A~0~*T~0~(x)+A~1~*T~1~(x) ... +A~n-1~]*T~n-1~(x)] 
 where A~i~ are the Chebychev coefficients listed below and x= Fcalc/Fmax 
 Method = Robust Weighting (Prince, 1982) 
 W = [weight] * [1-(deltaF/6*sigmaF)^2^]^2^ 
 A~i~ are: 
 1.35 1.32 0.647 
;
_refine_ls_weighting_scheme calc
_refine_ls_wR_factor_all 0.0845
_refine_ls_wR_factor_gt 0.0782
_refine_ls_wR_factor_ref 0.0764
_reflns_limit_h_max 12
_reflns_limit_h_min -12
_reflns_limit_k_max 12
_reflns_limit_k_min 0
_reflns_limit_l_max 35
_reflns_limit_l_min 0
_reflns_number_gt 4697
_reflns_number_total 5809
_reflns_threshold_expression I>2.0\s(I)
_oxford_diffrn_Wilson_B_factor 0.00
_oxford_diffrn_Wilson_scale 0.00
_oxford_refine_ls_r_factor_ref 0.0627
_oxford_refine_ls_scale 0.4060(11)
_oxford_reflns_number_all 5790
_oxford_reflns_threshold_expression_ref I>3.0\s(I)
_cod_data_source_file ja0c03556_si_001.cif
_cod_data_source_block 1
_cod_depositor_comments
;
The following automatic conversions were performed:

data item '_atom_sites_solution_primary' value 'Other' was changed to
'other' in accordance with the
/home/data/users/saulius/crontab/automatic-downloads/rss-feeds/ACS/lib/dictionaries/cif_core.dic
dictionary named 'cif_core.dic' version 2.4.2 last updated on
2011-04-26.

Automatic conversion script
Id: cif_fix_values 7556 2019-12-06 15:28:31Z antanas 

 Adding full bibliography for 4135061--4135063.cif.
;
_cod_original_sg_symbol_H-M 'P 21/n'
_cod_original_formula_sum 'C30 H24 F3 Ge1 N1 O2'
_cod_database_code 4135063

loop_
_symmetry_equiv_pos_as_xyz
x,y,z
-x,-y,-z
x+1/2,-y+1/2,z+1/2
-x+1/2,y+1/2,-z+1/2

loop_
_atom_site_label
_atom_site_type_symbol
_atom_site_fract_x
_atom_site_fract_y
_atom_site_fract_z
_atom_site_U_iso_or_equiv
_atom_site_occupancy
_atom_site_adp_type
_atom_site_refinement_flags_posn
_atom_site_refinement_flags_adp
_atom_site_refinement_flags_occupancy
_atom_site_disorder_assembly
_atom_site_disorder_group
_atom_site_attached_hydrogens
Ge1 Ge 0.98939(4) 0.70765(4) 0.629753(12) 0.0349 1.0000 Uani . . . . . .
N1 N 1.2263(3) 0.6804(3) 0.70414(9) 0.0397 1.0000 Uani . . . . . .
O1 O 1.4477(3) 0.6069(3) 0.72610(10) 0.0571 1.0000 Uani . . . . . .
O2 O 1.2610(4) 0.4738(3) 0.73940(10) 0.0589 1.0000 Uani . . . . . .
C1 C 1.0746(4) 0.6822(3) 0.69559(11) 0.0377 1.0000 Uani . . . . . .
C2 C 0.9851(4) 0.6598(4) 0.73033(12) 0.0440 1.0000 Uani . . . . . .
C3 C 1.3039(4) 0.5768(4) 0.72433(12) 0.0466 1.0000 Uani . . . . . .
C4 C 1.4643(4) 0.7418(5) 0.70987(15) 0.0548 1.0000 Uani . . . . . .
C5 C 1.3216(4) 0.7753(4) 0.68237(12) 0.0425 1.0000 Uani . . . . . .
C6 C 0.9657(4) 0.8958(3) 0.61614(11) 0.0389 1.0000 Uani . . . . . .
C7 C 0.9802(4) 0.9902(3) 0.65284(12) 0.0407 1.0000 Uani . . . . . .
C8 C 0.9495(4) 1.1239(4) 0.64257(14) 0.0500 1.0000 Uani . . . . . .
C9 C 0.9056(5) 1.1643(4) 0.59628(15) 0.0527 1.0000 Uani . . . . . .
C10 C 0.8921(5) 1.0702(4) 0.55938(14) 0.0566 1.0000 Uani . . . . . .
C11 C 0.9229(5) 0.9385(4) 0.56965(12) 0.0508 1.0000 Uani . . . . . .
C12 C 1.1015(4) 0.6242(4) 0.58210(11) 0.0401 1.0000 Uani . . . . . .
C13 C 1.1746(4) 0.6987(4) 0.54950(12) 0.0482 1.0000 Uani . . . . . .
C14 C 1.2417(5) 0.6368(6) 0.51309(14) 0.0612 1.0000 Uani . . . . . .
C15 C 1.2363(5) 0.4999(6) 0.50868(15) 0.0713 1.0000 Uani . . . . . .
C16 C 1.1657(5) 0.4240(5) 0.54080(18) 0.0687 1.0000 Uani . . . . . .
C17 C 1.0990(4) 0.4857(4) 0.57773(15) 0.0531 1.0000 Uani . . . . . .
C18 C 0.8000(4) 0.6229(4) 0.62503(12) 0.0424 1.0000 Uani . . . . . .
C19 C 0.6839(4) 0.6857(4) 0.60005(14) 0.0527 1.0000 Uani . . . . . .
C20 C 0.5504(5) 0.6230(7) 0.59359(18) 0.0745 1.0000 Uani . . . . . .
C21 C 0.5314(5) 0.4974(7) 0.6124(2) 0.0779 1.0000 Uani . . . . . .
C22 C 0.6439(6) 0.4346(5) 0.63745(19) 0.0707 1.0000 Uani . . . . . .
C23 C 0.7784(5) 0.4962(4) 0.64405(15) 0.0532 1.0000 Uani . . . . . .
C24 C 1.0136(4) 0.6385(4) 0.78234(11) 0.0421 1.0000 Uani . . . . . .
C25 C 0.9097(4) 0.5693(4) 0.80634(12) 0.0455 1.0000 Uani . . . . . .
C26 C 0.9299(4) 0.5451(4) 0.85532(13) 0.0474 1.0000 Uani . . . . . .
C27 C 1.0523(4) 0.5915(4) 0.88120(12) 0.0465 1.0000 Uani . . . . . .
C28 C 1.1552(4) 0.6633(4) 0.85841(12) 0.0477 1.0000 Uani . . . . . .
C29 C 1.1358(4) 0.6866(4) 0.80933(12) 0.0474 1.0000 Uani . . . . . .
C30 C 1.0716(5) 0.5684(4) 0.93400(13) 0.0527 1.0000 Uani . . . . . .
F1 F 1.0121(5) 0.4599(4) 0.94813(10) 0.1037 1.0000 Uani . . . . . .
F2 F 1.2127(3) 0.5605(4) 0.95081(10) 0.0856 1.0000 Uani . . . . . .
F3 F 1.0265(5) 0.6706(3) 0.95920(9) 0.0948 1.0000 Uani . . . . . .
H21 H 0.8861 0.6570 0.7193 0.0509 1.0000 Uiso R . . . . .
H41 H 1.5440 0.7474 0.6896 0.0650 1.0000 Uiso R . . . . .
H42 H 1.4828 0.8020 0.7369 0.0645 1.0000 Uiso R . . . . .
H51 H 1.2943 0.8661 0.6885 0.0497 1.0000 Uiso R . . . . .
H52 H 1.3245 0.7617 0.6478 0.0502 1.0000 Uiso R . . . . .
H71 H 1.0104 0.9651 0.6845 0.0470 1.0000 Uiso R . . . . .
H81 H 0.9601 1.1867 0.6673 0.0577 1.0000 Uiso R . . . . .
H91 H 0.8831 1.2539 0.5898 0.0619 1.0000 Uiso R . . . . .
H101 H 0.8613 1.0966 0.5280 0.0658 1.0000 Uiso R . . . . .
H111 H 0.9137 0.8760 0.5446 0.0589 1.0000 Uiso R . . . . .
H131 H 1.1782 0.7928 0.5527 0.0562 1.0000 Uiso R . . . . .
H141 H 1.2905 0.6866 0.4915 0.0710 1.0000 Uiso R . . . . .
H151 H 1.2807 0.4585 0.4836 0.0829 1.0000 Uiso R . . . . .
H161 H 1.1627 0.3327 0.5376 0.0807 1.0000 Uiso R . . . . .
H171 H 1.0530 0.4352 0.5994 0.0618 1.0000 Uiso R . . . . .
H191 H 0.6960 0.7707 0.5874 0.0619 1.0000 Uiso R . . . . .
H201 H 0.4727 0.6665 0.5765 0.0869 1.0000 Uiso R . . . . .
H211 H 0.4422 0.4551 0.6085 0.0908 1.0000 Uiso R . . . . .
H221 H 0.6291 0.3510 0.6505 0.0829 1.0000 Uiso R . . . . .
H231 H 0.8545 0.4543 0.6623 0.0612 1.0000 Uiso R . . . . .
H251 H 0.8265 0.5393 0.7889 0.0533 1.0000 Uiso R . . . . .
H261 H 0.8597 0.4988 0.8712 0.0555 1.0000 Uiso R . . . . .
H281 H 1.2370 0.6955 0.8758 0.0557 1.0000 Uiso R . . . . .
H291 H 1.2045 0.7359 0.7944 0.0552 1.0000 Uiso R . . . . .

loop_
_atom_site_aniso_label
_atom_site_aniso_U_11
_atom_site_aniso_U_22
_atom_site_aniso_U_33
_atom_site_aniso_U_23
_atom_site_aniso_U_13
_atom_site_aniso_U_12
Ge1 0.0469(2) 0.0321(2) 0.0258(2) 0.00062(13) 0.00476(14) -0.00079(15)
N1 0.0522(16) 0.0395(14) 0.0273(12) 0.0036(10) 0.0016(11) -0.0006(12)
O1 0.0577(16) 0.0682(18) 0.0459(14) 0.0083(13) 0.0068(12) 0.0155(14)
O2 0.081(2) 0.0467(15) 0.0508(15) 0.0125(12) 0.0152(13) 0.0138(14)
C1 0.0534(19) 0.0333(16) 0.0262(13) 0.0024(11) 0.0024(12) -0.0014(13)
C2 0.054(2) 0.0457(18) 0.0327(15) 0.0022(14) 0.0053(13) -0.0039(15)
C3 0.056(2) 0.053(2) 0.0316(15) 0.0041(15) 0.0056(14) 0.0120(17)
C4 0.052(2) 0.069(2) 0.044(2) 0.0036(18) 0.0053(16) -0.0009(19)
C5 0.0518(19) 0.0448(19) 0.0314(15) -0.0009(13) 0.0061(13) -0.0024(15)
C6 0.0508(18) 0.0346(16) 0.0315(14) 0.0028(12) 0.0050(13) -0.0004(14)
C7 0.0486(18) 0.0382(17) 0.0349(15) 0.0007(13) 0.0003(13) -0.0018(14)
C8 0.059(2) 0.0391(18) 0.0511(19) -0.0074(15) 0.0018(16) -0.0047(16)
C9 0.066(2) 0.0347(17) 0.057(2) 0.0073(16) 0.0022(18) -0.0006(17)
C10 0.083(3) 0.048(2) 0.0387(17) 0.0082(16) 0.0040(17) 0.005(2)
C11 0.079(3) 0.0414(19) 0.0316(16) 0.0045(13) 0.0029(16) 0.0056(18)
C12 0.0464(18) 0.0457(18) 0.0276(13) -0.0045(13) -0.0003(12) 0.0001(14)
C13 0.0512(19) 0.062(2) 0.0321(16) 0.0067(15) 0.0072(14) 0.0040(17)
C14 0.055(2) 0.093(3) 0.0361(17) 0.007(2) 0.0050(16) 0.013(2)
C15 0.068(3) 0.107(4) 0.0388(19) -0.024(2) 0.0032(18) 0.025(3)
C16 0.070(3) 0.069(3) 0.067(3) -0.028(2) 0.004(2) 0.012(2)
C17 0.059(2) 0.048(2) 0.053(2) -0.0137(17) 0.0088(17) 0.0019(17)
C18 0.0499(18) 0.0418(17) 0.0360(15) -0.0090(13) 0.0065(13) -0.0014(14)
C19 0.0461(19) 0.066(2) 0.0456(19) -0.0159(17) -0.0005(15) 0.0072(17)
C20 0.046(2) 0.113(4) 0.064(3) -0.038(3) -0.0002(19) 0.011(3)
C21 0.051(2) 0.105(4) 0.080(3) -0.040(3) 0.017(2) -0.027(3)
C22 0.068(3) 0.069(3) 0.077(3) -0.022(2) 0.019(2) -0.029(2)
C23 0.055(2) 0.048(2) 0.057(2) -0.0077(17) 0.0086(17) -0.0149(17)
C24 0.0490(19) 0.0468(19) 0.0311(15) 0.0014(13) 0.0082(13) 0.0016(15)
C25 0.0486(19) 0.052(2) 0.0369(16) 0.0055(14) 0.0106(14) -0.0007(16)
C26 0.053(2) 0.054(2) 0.0375(16) 0.0080(15) 0.0147(15) -0.0004(16)
C27 0.061(2) 0.049(2) 0.0306(15) 0.0058(14) 0.0105(14) 0.0080(16)
C28 0.053(2) 0.059(2) 0.0319(15) -0.0027(15) 0.0057(14) 0.0014(17)
C29 0.055(2) 0.055(2) 0.0326(16) 0.0006(14) 0.0112(14) -0.0033(17)
C30 0.065(2) 0.057(2) 0.0366(17) 0.0061(16) 0.0068(16) 0.0083(19)
F1 0.163(3) 0.103(2) 0.0427(13) 0.0256(15) -0.0077(17) -0.053(2)
F2 0.0845(19) 0.120(3) 0.0507(14) 0.0208(15) -0.0058(13) 0.0156(18)
F3 0.155(3) 0.094(2) 0.0368(12) 0.0020(13) 0.0165(15) 0.045(2)

loop_
_atom_type_symbol
_atom_type_scat_dispersion_real
_atom_type_scat_dispersion_imag
_atom_type_scat_Cromer_Mann_a1
_atom_type_scat_Cromer_Mann_b1
_atom_type_scat_Cromer_Mann_a2
_atom_type_scat_Cromer_Mann_b2
_atom_type_scat_Cromer_Mann_a3
_atom_type_scat_Cromer_Mann_b3
_atom_type_scat_Cromer_Mann_a4
_atom_type_scat_Cromer_Mann_b4
_atom_type_scat_Cromer_Mann_c
_atom_type_scat_source
C 0.0137 0.0067 2.3100 20.8439 1.0200 10.2075 1.5886 0.5687 0.8650 51.6512 0.2156 'International Tables Vol C 4.2.6.8 and 6.1.1.4'
H 0.0000 0.0000 0.4930 10.5109 0.3229 26.1257 0.1402 3.1424 0.0408 57.7998 0.0030 'International Tables Vol C 4.2.6.8 and 6.1.1.4'
F 0.0583 0.0400 3.5392 10.2825 2.6412 4.2944 1.5170 0.2615 1.0243 26.1476 0.2776 'International Tables Vol C 4.2.6.8 and 6.1.1.4'
Ge -1.5186 0.6907 16.0816 2.8509 6.3747 0.2516 3.7068 11.4468 3.6830 54.7625 2.1313 'International Tables Vol C 4.2.6.8 and 6.1.1.4'
N 0.0241 0.0134 12.2126 0.0057 3.1322 9.8933 2.0125 28.9975 1.1663 0.5826 -11.5290 'International Tables Vol C 4.2.6.8 and 6.1.1.4'
O 0.0389 0.0241 3.0485 13.2771 2.2868 5.7011 1.5463 0.3239 0.8670 32.9089 0.2508 'International Tables Vol C 4.2.6.8 and 6.1.1.4'

loop_
_geom_angle_atom_site_label_1
_geom_angle_site_symmetry_1
_geom_angle_atom_site_label_2
_geom_angle_site_symmetry_2
_geom_angle_atom_site_label_3
_geom_angle_site_symmetry_3
_geom_angle
_geom_angle_publ_flag
C1 . Ge1 . C6 . 110.02(13) yes
C1 . Ge1 . C12 . 112.81(14) yes
C6 . Ge1 . C12 . 110.17(14) yes
C1 . Ge1 . C18 . 107.58(14) yes
C6 . Ge1 . C18 . 108.96(15) yes
C12 . Ge1 . C18 . 107.16(14) yes
C1 . N1 . C3 . 124.7(3) yes
C1 . N1 . C5 . 123.3(3) yes
C3 . N1 . C5 . 110.6(3) yes
C3 . O1 . C4 . 109.0(3) yes
Ge1 . C1 . N1 . 119.0(2) yes
Ge1 . C1 . C2 . 118.1(3) yes
N1 . C1 . C2 . 122.8(3) yes
C1 . C2 . C24 . 131.5(3) yes
C1 . C2 . H21 . 114.2 no
C24 . C2 . H21 . 114.2 no
O1 . C3 . N1 . 109.3(3) yes
O1 . C3 . O2 . 122.0(3) yes
N1 . C3 . O2 . 128.7(4) yes
O1 . C4 . C5 . 104.9(3) yes
O1 . C4 . H41 . 110.2 no
C5 . C4 . H41 . 111.6 no
O1 . C4 . H42 . 111.0 no
C5 . C4 . H42 . 110.4 no
H41 . C4 . H42 . 108.8 no
C4 . C5 . N1 . 100.3(3) yes
C4 . C5 . H51 . 110.5 no
N1 . C5 . H51 . 111.4 no
C4 . C5 . H52 . 112.2 no
N1 . C5 . H52 . 112.6 no
H51 . C5 . H52 . 109.6 no
Ge1 . C6 . C7 . 121.1(2) yes
Ge1 . C6 . C11 . 120.2(3) yes
C7 . C6 . C11 . 118.6(3) yes
C6 . C7 . C8 . 119.8(3) yes
C6 . C7 . H71 . 120.8 no
C8 . C7 . H71 . 119.5 no
C7 . C8 . C9 . 120.8(3) yes
C7 . C8 . H81 . 119.3 no
C9 . C8 . H81 . 119.9 no
C8 . C9 . C10 . 119.6(4) yes
C8 . C9 . H91 . 120.4 no
C10 . C9 . H91 . 120.0 no
C9 . C10 . C11 . 119.4(4) yes
C9 . C10 . H101 . 120.1 no
C11 . C10 . H101 . 120.6 no
C6 . C11 . C10 . 121.9(3) yes
C6 . C11 . H111 . 119.4 no
C10 . C11 . H111 . 118.7 no
Ge1 . C12 . C13 . 122.0(3) yes
Ge1 . C12 . C17 . 118.9(3) yes
C13 . C12 . C17 . 118.9(3) yes
C12 . C13 . C14 . 120.7(4) yes
C12 . C13 . H131 . 119.1 no
C14 . C13 . H131 . 120.2 no
C13 . C14 . C15 . 119.9(4) yes
C13 . C14 . H141 . 120.5 no
C15 . C14 . H141 . 119.6 no
C14 . C15 . C16 . 120.5(4) yes
C14 . C15 . H151 . 119.6 no
C16 . C15 . H151 . 119.9 no
C15 . C16 . C17 . 119.9(5) yes
C15 . C16 . H161 . 119.9 no
C17 . C16 . H161 . 120.2 no
C12 . C17 . C16 . 120.2(4) yes
C12 . C17 . H171 . 119.8 no
C16 . C17 . H171 . 120.0 no
Ge1 . C18 . C19 . 119.8(3) yes
Ge1 . C18 . C23 . 121.8(3) yes
C19 . C18 . C23 . 118.3(4) yes
C18 . C19 . C20 . 120.6(5) yes
C18 . C19 . H191 . 119.6 no
C20 . C19 . H191 . 119.8 no
C19 . C20 . C21 . 120.2(5) yes
C19 . C20 . H201 . 119.8 no
C21 . C20 . H201 . 120.0 no
C20 . C21 . C22 . 120.0(4) yes
C20 . C21 . H211 . 120.8 no
C22 . C21 . H211 . 119.2 no
C21 . C22 . C23 . 120.3(5) yes
C21 . C22 . H221 . 119.1 no
C23 . C22 . H221 . 120.5 no
C18 . C23 . C22 . 120.5(4) yes
C18 . C23 . H231 . 119.3 no
C22 . C23 . H231 . 120.2 no
C2 . C24 . C25 . 117.8(3) yes
C2 . C24 . C29 . 123.9(3) yes
C25 . C24 . C29 . 118.3(3) yes
C24 . C25 . C26 . 120.9(4) yes
C24 . C25 . H251 . 119.0 no
C26 . C25 . H251 . 120.1 no
C25 . C26 . C27 . 120.0(3) yes
C25 . C26 . H261 . 120.4 no
C27 . C26 . H261 . 119.6 no
C26 . C27 . C28 . 120.2(3) yes
C26 . C27 . C30 . 119.7(3) yes
C28 . C27 . C30 . 120.0(4) yes
C27 . C28 . C29 . 119.9(4) yes
C27 . C28 . H281 . 120.3 no
C29 . C28 . H281 . 119.8 no
C24 . C29 . C28 . 120.7(3) yes
C24 . C29 . H291 . 119.9 no
C28 . C29 . H291 . 119.4 no
C27 . C30 . F1 . 114.3(4) yes
C27 . C30 . F2 . 112.9(3) yes
F1 . C30 . F2 . 105.5(4) yes
C27 . C30 . F3 . 112.7(3) yes
F1 . C30 . F3 . 109.1(4) yes
F2 . C30 . F3 . 101.4(4) yes

loop_
_geom_bond_atom_site_label_1
_geom_bond_site_symmetry_1
_geom_bond_atom_site_label_2
_geom_bond_site_symmetry_2
_geom_bond_distance
_geom_bond_publ_flag
Ge1 . C1 . 1.957(3) yes
Ge1 . C6 . 1.933(3) yes
Ge1 . C12 . 1.940(3) yes
Ge1 . C18 . 1.946(4) yes
N1 . C1 . 1.409(5) yes
N1 . C3 . 1.360(4) yes
N1 . C5 . 1.463(4) yes
O1 . C3 . 1.364(5) yes
O1 . C4 . 1.438(5) yes
O2 . C3 . 1.195(5) yes
C1 . C2 . 1.343(5) yes
C2 . C24 . 1.469(4) yes
C2 . H21 . 0.945 no
C4 . C5 . 1.515(5) yes
C4 . H41 . 0.966 no
C4 . H42 . 0.971 no
C5 . H51 . 0.964 no
C5 . H52 . 0.977 no
C6 . C7 . 1.393(5) yes
C6 . C11 . 1.393(5) yes
C7 . C8 . 1.396(5) yes
C7 . H71 . 0.938 no
C8 . C9 . 1.383(6) yes
C8 . H81 . 0.933 no
C9 . C10 . 1.394(6) yes
C9 . H91 . 0.936 no
C10 . C11 . 1.376(5) yes
C10 . H101 . 0.938 no
C11 . H111 . 0.938 no
C12 . C13 . 1.392(5) yes
C12 . C17 . 1.395(5) yes
C13 . C14 . 1.379(6) yes
C13 . H131 . 0.948 no
C14 . C15 . 1.378(7) yes
C14 . H141 . 0.928 no
C15 . C16 . 1.379(8) yes
C15 . H151 . 0.935 no
C16 . C17 . 1.388(6) yes
C16 . H161 . 0.919 no
C17 . H171 . 0.918 no
C18 . C19 . 1.386(5) yes
C18 . C23 . 1.398(5) yes
C19 . C20 . 1.387(7) yes
C19 . H191 . 0.933 no
C20 . C21 . 1.381(9) yes
C20 . H201 . 0.939 no
C21 . C22 . 1.363(8) yes
C21 . H211 . 0.928 no
C22 . C23 . 1.390(6) yes
C22 . H221 . 0.928 no
C23 . H231 . 0.936 no
C24 . C25 . 1.400(5) yes
C24 . C29 . 1.396(5) yes
C25 . C26 . 1.385(5) yes
C25 . H251 . 0.928 no
C26 . C27 . 1.377(6) yes
C26 . H261 . 0.938 no
C27 . C28 . 1.389(5) yes
C27 . C30 . 1.487(5) yes
C28 . C29 . 1.386(5) yes
C28 . H281 . 0.927 no
C29 . H291 . 0.930 no
C30 . F1 . 1.295(5) yes
C30 . F2 . 1.357(5) yes
C30 . F3 . 1.329(5) yes

loop_
_geom_hbond_atom_site_label_D
_geom_hbond_site_symmetry_D
_geom_hbond_atom_site_label_H
_geom_hbond_site_symmetry_H
_geom_hbond_atom_site_label_A
_geom_hbond_site_symmetry_A
_geom_hbond_angle_DHA
_geom_hbond_distance_DH
_geom_hbond_distance_HA
_geom_hbond_distance_DA
_geom_hbond_publ_flag
C5 . H51 . O2 4_756 131 0.96 2.37 3.094(6) yes
C29 . H291 . O2 4_756 140 0.93 2.59 3.356(6) yes
